data_4067703
loop_
_publ_author_name
'Romain, Charles'
'Brelot, Lydia'
'Bellemin-Laponnaz, St\'ephane'
'Dagorne, Samuel'

_publ_section_title
;
 Synthesis and Structural Characterization of a Novel Family of Titanium
 Complexes Bearing a Tridentate Bis-phenolate-N-heterocyclic Carbene
 Dianionic Ligand and Their Use in the Controlled ROP ofrac-Lactide
;
_journal_issue 5
_journal_name_full Organometallics
_journal_page_first 1191
_journal_paper_doi 10.1021/om901084n
_journal_volume 29
_journal_year 2010
_chemical_formula_moiety 'C37 H58 N2 O4 Ti'
_chemical_formula_sum 'C37 H58 N2 O4 Ti'
_chemical_formula_weight 642.75
_chemical_name_systematic
;
 ?
;
_space_group_IT_number 2
_symmetry_cell_setting triclinic
_symmetry_space_group_name_Hall '-P 1'
_symmetry_space_group_name_H-M 'P -1'
_atom_sites_solution_hydrogens geom
_atom_sites_solution_primary direct
_atom_sites_solution_secondary difmap
_audit_creation_method SHELXL-97
_cell_angle_alpha 115.036(3)
_cell_angle_beta 91.654(2)
_cell_angle_gamma 94.881(2)
_cell_formula_units_Z 2
_cell_length_a 10.6611(3)
_cell_length_b 13.6236(5)
_cell_length_c 13.9516(5)
_cell_measurement_reflns_used 31095
_cell_measurement_temperature 173(2)
_cell_measurement_theta_max 27.485
_cell_measurement_theta_min 0.998
_cell_volume 1824.59(12)
_computing_cell_refinement 'Denzo (Nonius B.V., 1998)'
_computing_data_collection 'Collect (Nonius B.V., 1998)'
_computing_data_reduction 'Denzo (Nonius B.V., 1998)'
_computing_molecular_graphics 'PLATON 98 (Spek, 1998)'
_computing_publication_material 'SHELXL-97 (Sheldrick, 1997)'
_computing_structure_refinement 'SHELXL-97 (Sheldrick, 1997)'
_computing_structure_solution 'SHELXS-97 (Sheldrick, 1997)'
_diffrn_ambient_temperature 173(2)
_diffrn_measured_fraction_theta_full 0.984
_diffrn_measured_fraction_theta_max 0.984
_diffrn_measurement_device_type KappaCCD
_diffrn_measurement_method 'phi and omega scans'
_diffrn_radiation_monochromator graphite
_diffrn_radiation_source 'fine-focus sealed tube'
_diffrn_radiation_type MoK\a
_diffrn_radiation_wavelength 0.71073
_diffrn_reflns_av_R_equivalents 0.0482
_diffrn_reflns_av_sigmaI/netI 0.0612
_diffrn_reflns_limit_h_max 13
_diffrn_reflns_limit_h_min -13
_diffrn_reflns_limit_k_max 15
_diffrn_reflns_limit_k_min -17
_diffrn_reflns_limit_l_max 18
_diffrn_reflns_limit_l_min -14
_diffrn_reflns_number 15407
_diffrn_reflns_theta_full 27.51
_diffrn_reflns_theta_max 27.51
_diffrn_reflns_theta_min 1.92
_exptl_absorpt_coefficient_mu 0.273
_exptl_absorpt_correction_type none
_exptl_crystal_colour yellow
_exptl_crystal_density_diffrn 1.170
_exptl_crystal_density_method 'not measured'
_exptl_crystal_description prism
_exptl_crystal_F_000 696
_exptl_crystal_size_max 0.50
_exptl_crystal_size_mid 0.45
_exptl_crystal_size_min 0.40
_refine_diff_density_max 1.871
_refine_diff_density_min -0.829
_refine_diff_density_rms 0.117
_refine_ls_extinction_coef 0.023(5)
_refine_ls_extinction_expression Fc^*^=kFc[1+0.001xFc^2^\l^3^/sin(2\q)]^-1/4^
_refine_ls_extinction_method SHELXL
_refine_ls_goodness_of_fit_ref 1.109
_refine_ls_hydrogen_treatment constr
_refine_ls_matrix_type full
_refine_ls_number_parameters 408
_refine_ls_number_reflns 8269
_refine_ls_number_restraints 0
_refine_ls_restrained_S_all 1.109
_refine_ls_R_factor_all 0.1195
_refine_ls_R_factor_gt 0.1011
_refine_ls_shift/su_max 0.000
_refine_ls_shift/su_mean 0.000
_refine_ls_structure_factor_coef Fsqd
_refine_ls_weighting_details 'calc w=1/[\s^2^(Fo^2^)+(0.1109P)^2^+12.5043P] where P=(Fo^2^+2Fc^2^)/3'
_refine_ls_weighting_scheme calc
_refine_ls_wR_factor_gt 0.3078
_refine_ls_wR_factor_ref 0.3180
_reflns_number_gt 6536
_reflns_number_total 8269
_reflns_threshold_expression I>2sigma(I)
_cod_data_source_file om901084n_si_002.cif
_cod_data_source_block samu9a
_cod_depositor_comments
;
The following automatic conversions were performed:

'_symmetry_cell_setting' value 'Triclinic' changed to 'triclinic'
according to /home/saulius/struct/CIF-dictionaries/cif_core.dic
dictionary named 'cif_core.dic' version 2.4.1 from 2010-06-29.

Automatic conversion script
Id: cif_fix_values 1715 2011-07-08 13:25:40Z adriana 
;
_cod_original_cell_volume 1824.59(11)
_cod_database_code 4067703

loop_
_symmetry_equiv_pos_as_xyz
'x, y, z'
'-x, -y, -z'

loop_
_atom_site_label
_atom_site_type_symbol
_atom_site_fract_x
_atom_site_fract_y
_atom_site_fract_z
_atom_site_U_iso_or_equiv
_atom_site_adp_type
_atom_site_occupancy
_atom_site_symmetry_multiplicity
_atom_site_calc_flag
_atom_site_refinement_flags
C1 C 0.5158(5) 0.9457(4) 0.2756(4) 0.0218(9) Uani 1 1 d .
C2 C 0.4324(5) 0.9645(4) 0.2055(4) 0.0242(10) Uani 1 1 d .
C3 C 0.3997(5) 1.0700(4) 0.2363(4) 0.0253(10) Uani 1 1 d .
H3 H 0.3458 1.0834 0.1887 0.030 Uiso 1 1 calc R
C4 C 0.4414(5) 1.1567(4) 0.3325(4) 0.0248(10) Uani 1 1 d .
C5 C 0.5182(5) 1.1349(4) 0.4027(4) 0.0234(10) Uani 1 1 d .
H5 H 0.5440 1.1912 0.4709 0.028 Uiso 1 1 calc R
C6 C 0.5574(5) 1.0319(4) 0.3739(4) 0.0208(9) Uani 1 1 d .
C7 C 0.3825(5) 0.8708(4) 0.0981(4) 0.0288(11) Uani 1 1 d .
C8 C 0.4936(6) 0.8295(6) 0.0298(5) 0.0416(14) Uani 1 1 d .
H8A H 0.5515 0.8017 0.0658 0.062 Uiso 1 1 calc R
H8B H 0.5384 0.8896 0.0191 0.062 Uiso 1 1 calc R
H8C H 0.4619 0.7710 -0.0391 0.062 Uiso 1 1 calc R
C9 C 0.3086(6) 0.7788(5) 0.1156(5) 0.0409(14) Uani 1 1 d .
H9A H 0.3633 0.7528 0.1557 0.061 Uiso 1 1 calc R
H9B H 0.2802 0.7186 0.0468 0.061 Uiso 1 1 calc R
H9C H 0.2353 0.8061 0.1555 0.061 Uiso 1 1 calc R
C10 C 0.2921(7) 0.9090(5) 0.0357(5) 0.0459(16) Uani 1 1 d .
H10A H 0.2631 0.8478 -0.0323 0.069 Uiso 1 1 calc R
H10B H 0.3364 0.9679 0.0229 0.069 Uiso 1 1 calc R
H10C H 0.2193 0.9355 0.0768 0.069 Uiso 1 1 calc R
C11 C 0.4146(5) 1.2753(4) 0.3629(4) 0.0276(11) Uani 1 1 d .
C12 C 0.3354(7) 1.2843(5) 0.2740(6) 0.0467(16) Uani 1 1 d .
H12A H 0.2546 1.2391 0.2605 0.070 Uiso 1 1 calc R
H12B H 0.3810 1.2592 0.2093 0.070 Uiso 1 1 calc R
H12C H 0.3202 1.3604 0.2953 0.070 Uiso 1 1 calc R
C13 C 0.3433(7) 1.3189(5) 0.4636(5) 0.0412(14) Uani 1 1 d .
H13A H 0.3352 1.3965 0.4855 0.062 Uiso 1 1 calc R
H13B H 0.3898 1.3096 0.5203 0.062 Uiso 1 1 calc R
H13C H 0.2591 1.2786 0.4496 0.062 Uiso 1 1 calc R
C14 C 0.5401(6) 1.3466(5) 0.3808(6) 0.0414(14) Uani 1 1 d .
H14A H 0.5235 1.4209 0.3948 0.062 Uiso 1 1 calc R
H14B H 0.5874 1.3166 0.3173 0.062 Uiso 1 1 calc R
H14C H 0.5896 1.3477 0.4416 0.062 Uiso 1 1 calc R
C15 C 0.7151(5) 0.9320(4) 0.4188(4) 0.0220(9) Uani 1 1 d .
C16 C 0.6887(5) 1.1077(4) 0.5471(4) 0.0245(10) Uani 1 1 d .
H16A H 0.6169 1.1335 0.5914 0.029 Uiso 1 1 calc R
H16B H 0.7338 1.1696 0.5382 0.029 Uiso 1 1 calc R
C17 C 0.7770(5) 1.0556(4) 0.5946(4) 0.0248(10) Uani 1 1 d .
H17A H 0.8577 1.1024 0.6238 0.030 Uiso 1 1 calc R
H17B H 0.7377 1.0410 0.6514 0.030 Uiso 1 1 calc R
C18 C 0.9087(5) 0.7917(4) 0.4240(4) 0.0232(10) Uani 1 1 d .
C19 C 0.9899(5) 0.7212(4) 0.4375(4) 0.0248(10) Uani 1 1 d .
C20 C 1.0398(5) 0.7471(4) 0.5401(4) 0.0280(11) Uani 1 1 d .
H20 H 1.0950 0.7001 0.5493 0.034 Uiso 1 1 calc R
C21 C 1.0134(5) 0.8379(4) 0.6296(4) 0.0266(10) Uani 1 1 d .
C22 C 0.9337(5) 0.9067(4) 0.6146(4) 0.0260(10) Uani 1 1 d .
H22 H 0.9144 0.9697 0.6739 0.031 Uiso 1 1 calc R
C23 C 0.8816(5) 0.8844(4) 0.5134(4) 0.0233(10) Uani 1 1 d .
C24 C 1.0175(5) 0.6166(4) 0.3426(4) 0.0294(11) Uani 1 1 d .
C25 C 1.1086(6) 0.5516(5) 0.3747(5) 0.0401(14) Uani 1 1 d .
H25A H 1.1226 0.4854 0.3122 0.060 Uiso 1 1 calc R
H25B H 1.0717 0.5316 0.4284 0.060 Uiso 1 1 calc R
H25C H 1.1893 0.5966 0.4040 0.060 Uiso 1 1 calc R
C26 C 1.0792(6) 0.6453(5) 0.2589(5) 0.0356(13) Uani 1 1 d .
H26A H 1.0226 0.6849 0.2351 0.053 Uiso 1 1 calc R
H26B H 1.0954 0.5782 0.1983 0.053 Uiso 1 1 calc R
H26C H 1.1591 0.6911 0.2895 0.053 Uiso 1 1 calc R
C27 C 0.8936(6) 0.5418(5) 0.2960(5) 0.0396(14) Uani 1 1 d .
H27A H 0.8323 0.5814 0.2770 0.059 Uiso 1 1 calc R
H27B H 0.8597 0.5190 0.3488 0.059 Uiso 1 1 calc R
H27C H 0.9098 0.4774 0.2326 0.059 Uiso 1 1 calc R
C28 C 1.0717(5) 0.8602(5) 0.7400(4) 0.0275(11) Uani 1 1 d .
C29 C 1.0683(7) 0.7529(5) 0.7531(5) 0.0412(14) Uani 1 1 d .
H29A H 1.1234 0.7046 0.7036 0.062 Uiso 1 1 calc R
H29B H 0.9817 0.7171 0.7382 0.062 Uiso 1 1 calc R
H29C H 1.0977 0.7691 0.8260 0.062 Uiso 1 1 calc R
C30 C 1.2081(6) 0.9098(6) 0.7521(6) 0.0451(16) Uani 1 1 d .
H30A H 1.2103 0.9787 0.7455 0.068 Uiso 1 1 calc R
H30B H 1.2556 0.8592 0.6966 0.068 Uiso 1 1 calc R
H30C H 1.2462 0.9232 0.8219 0.068 Uiso 1 1 calc R
C31 C 1.0000(6) 0.9384(6) 0.8293(5) 0.0397(14) Uani 1 1 d .
H31A H 1.0382 0.9481 0.8979 0.060 Uiso 1 1 calc R
H31B H 0.9116 0.9081 0.8213 0.060 Uiso 1 1 calc R
H31C H 1.0043 1.0090 0.8259 0.060 Uiso 1 1 calc R
C32 C 0.5231(8) 0.5796(7) 0.2008(8) 0.078(3) Uani 1 1 d .
H32 H 0.4916 0.6070 0.1495 0.094 Uiso 1 1 calc R
C33 C 0.4133(8) 0.5815(8) 0.2633(9) 0.078(2) Uani 1 1 d .
H33A H 0.4396 0.5716 0.3262 0.118 Uiso 1 1 calc R
H33B H 0.3484 0.5226 0.2199 0.118 Uiso 1 1 calc R
H33C H 0.3790 0.6517 0.2854 0.118 Uiso 1 1 calc R
C34 C 0.5615(9) 0.4780(8) 0.1340(8) 0.078(2) Uani 1 1 d .
H34A H 0.6287 0.4886 0.0917 0.118 Uiso 1 1 calc R
H34B H 0.4895 0.4316 0.0866 0.118 Uiso 1 1 calc R
H34C H 0.5931 0.4430 0.1771 0.118 Uiso 1 1 calc R
C35 C 0.8594(6) 0.7329(6) 0.0757(5) 0.0410(14) Uani 1 1 d .
H35 H 0.9423 0.7668 0.1168 0.049 Uiso 1 1 calc R
C36 C 0.8439(9) 0.7705(9) -0.0115(7) 0.068(2) Uani 1 1 d .
H36A H 0.7650 0.7345 -0.0546 0.103 Uiso 1 1 calc R
H36B H 0.9151 0.7516 -0.0565 0.103 Uiso 1 1 calc R
H36C H 0.8415 0.8496 0.0201 0.103 Uiso 1 1 calc R
C37 C 0.8559(9) 0.6102(7) 0.0306(7) 0.067(2) Uani 1 1 d .
H37A H 0.8582 0.5879 0.0888 0.101 Uiso 1 1 calc R
H37B H 0.9292 0.5869 -0.0111 0.101 Uiso 1 1 calc R
H37C H 0.7782 0.5763 -0.0150 0.101 Uiso 1 1 calc R
N1 N 0.6457(4) 1.0164(3) 0.4430(3) 0.0209(8) Uani 1 1 d .
N2 N 0.7962(4) 0.9530(3) 0.5026(3) 0.0221(8) Uani 1 1 d .
O1 O 0.5548(3) 0.8472(3) 0.2496(3) 0.0262(8) Uani 1 1 d .
O2 O 0.8559(3) 0.7712(3) 0.3278(3) 0.0252(7) Uani 1 1 d .
O3 O 0.6192(4) 0.6604(3) 0.2614(4) 0.0375(10) Uani 1 1 d .
O4 O 0.7618(4) 0.7688(4) 0.1436(3) 0.0409(10) Uani 1 1 d .
Ti1 Ti 0.70023(9) 0.78369(7) 0.26708(7) 0.0224(3) Uani 1 1 d .

loop_
_atom_site_aniso_label
_atom_site_aniso_U_11
_atom_site_aniso_U_22
_atom_site_aniso_U_33
_atom_site_aniso_U_23
_atom_site_aniso_U_13
_atom_site_aniso_U_12
C1 0.023(2) 0.020(2) 0.021(2) 0.0080(19) 0.0021(18) 0.0030(18)
C2 0.028(2) 0.024(2) 0.019(2) 0.0082(19) 0.0003(19) 0.0021(19)
C3 0.028(3) 0.027(3) 0.025(2) 0.014(2) -0.0004(19) 0.004(2)
C4 0.027(2) 0.021(2) 0.025(2) 0.010(2) 0.0015(19) 0.0012(19)
C5 0.026(2) 0.020(2) 0.023(2) 0.0089(19) 0.0013(19) 0.0030(18)
C6 0.024(2) 0.020(2) 0.018(2) 0.0077(18) 0.0005(17) 0.0009(17)
C7 0.035(3) 0.028(3) 0.021(2) 0.008(2) -0.003(2) 0.005(2)
C8 0.049(4) 0.048(4) 0.023(3) 0.008(3) 0.007(2) 0.012(3)
C9 0.046(4) 0.029(3) 0.038(3) 0.008(3) -0.011(3) -0.006(3)
C10 0.063(4) 0.038(3) 0.029(3) 0.008(3) -0.016(3) 0.010(3)
C11 0.029(3) 0.024(2) 0.032(3) 0.014(2) 0.000(2) 0.005(2)
C12 0.057(4) 0.031(3) 0.053(4) 0.019(3) -0.013(3) 0.009(3)
C13 0.053(4) 0.028(3) 0.043(3) 0.013(3) 0.014(3) 0.013(3)
C14 0.039(3) 0.031(3) 0.059(4) 0.025(3) 0.000(3) 0.000(2)
C15 0.024(2) 0.022(2) 0.018(2) 0.0070(18) 0.0016(18) 0.0031(18)
C16 0.035(3) 0.018(2) 0.018(2) 0.0056(19) -0.0019(19) 0.0034(19)
C17 0.031(3) 0.022(2) 0.017(2) 0.0041(19) -0.0004(19) 0.0081(19)
C18 0.025(2) 0.024(2) 0.020(2) 0.0092(19) -0.0004(18) 0.0018(19)
C19 0.024(2) 0.024(2) 0.027(3) 0.012(2) 0.0026(19) 0.0035(19)
C20 0.028(3) 0.031(3) 0.030(3) 0.017(2) 0.002(2) 0.007(2)
C21 0.026(2) 0.031(3) 0.025(2) 0.014(2) 0.0019(19) 0.003(2)
C22 0.031(3) 0.027(2) 0.017(2) 0.0069(19) -0.0003(19) 0.004(2)
C23 0.027(2) 0.024(2) 0.022(2) 0.012(2) 0.0018(18) 0.0056(19)
C24 0.031(3) 0.027(3) 0.030(3) 0.010(2) 0.002(2) 0.010(2)
C25 0.044(3) 0.036(3) 0.041(3) 0.014(3) 0.004(3) 0.020(3)
C26 0.042(3) 0.033(3) 0.026(3) 0.005(2) 0.007(2) 0.012(2)
C27 0.042(3) 0.024(3) 0.045(3) 0.007(3) -0.003(3) 0.003(2)
C28 0.025(2) 0.035(3) 0.028(3) 0.018(2) 0.001(2) 0.003(2)
C29 0.053(4) 0.043(3) 0.033(3) 0.023(3) -0.001(3) 0.004(3)
C30 0.032(3) 0.068(5) 0.042(4) 0.034(3) -0.005(3) -0.007(3)
C31 0.043(3) 0.051(4) 0.026(3) 0.017(3) 0.002(2) 0.011(3)
C32 0.054(5) 0.042(4) 0.087(7) -0.019(4) 0.018(4) -0.021(4)
C33 0.054(4) 0.063(4) 0.085(5) 0.001(3) 0.013(3) 0.000(3)
C34 0.054(4) 0.063(4) 0.085(5) 0.001(3) 0.013(3) 0.000(3)
C35 0.039(3) 0.053(4) 0.026(3) 0.011(3) 0.012(2) 0.007(3)
C36 0.075(6) 0.097(7) 0.044(4) 0.041(5) 0.018(4) 0.003(5)
C37 0.079(6) 0.057(5) 0.045(4) -0.001(4) 0.001(4) 0.024(4)
N1 0.026(2) 0.0179(19) 0.0156(18) 0.0042(15) -0.0012(15) 0.0026(15)
N2 0.028(2) 0.0197(19) 0.0159(18) 0.0053(16) -0.0004(15) 0.0040(16)
O1 0.0309(19) 0.0211(17) 0.0218(17) 0.0044(14) -0.0032(14) 0.0047(14)
O2 0.0311(19) 0.0225(17) 0.0189(16) 0.0053(14) 0.0007(14) 0.0066(14)
O3 0.040(2) 0.0236(19) 0.047(2) 0.0154(18) -0.0077(19) -0.0049(16)
O4 0.044(2) 0.062(3) 0.0232(19) 0.021(2) 0.0111(17) 0.021(2)
Ti1 0.0299(5) 0.0185(4) 0.0165(4) 0.0049(3) 0.0009(3) 0.0039(3)

loop_
_atom_type_symbol
_atom_type_description
_atom_type_scat_dispersion_real
_atom_type_scat_dispersion_imag
_atom_type_scat_source
C C 0.0033 0.0016 'International Tables Vol C Tables 4.2.6.8 and 6.1.1.4'
H H 0.0000 0.0000 'International Tables Vol C Tables 4.2.6.8 and 6.1.1.4'
N N 0.0061 0.0033 'International Tables Vol C Tables 4.2.6.8 and 6.1.1.4'
O O 0.0106 0.0060 'International Tables Vol C Tables 4.2.6.8 and 6.1.1.4'
Ti Ti 0.2776 0.4457 'International Tables Vol C Tables 4.2.6.8 and 6.1.1.4'

loop_
_geom_angle_atom_site_label_1
_geom_angle_atom_site_label_2
_geom_angle_atom_site_label_3
_geom_angle
O1 C1 C6 119.7(4)
O1 C1 C2 121.1(4)
C6 C1 C2 119.1(4)
C3 C2 C1 117.9(5)
C3 C2 C7 121.7(4)
C1 C2 C7 120.4(4)
C4 C3 C2 123.8(5)
C4 C3 H3 118.1
C2 C3 H3 118.1
C3 C4 C5 117.3(5)
C3 C4 C11 123.8(5)
C5 C4 C11 118.7(4)
C6 C5 C4 121.0(5)
C6 C5 H5 119.5
C4 C5 H5 119.5
C5 C6 C1 120.8(4)
C5 C6 N1 119.0(4)
C1 C6 N1 120.1(4)
C8 C7 C9 111.2(5)
C8 C7 C10 107.2(5)
C9 C7 C10 107.3(5)
C8 C7 C2 109.3(5)
C9 C7 C2 110.2(4)
C10 C7 C2 111.6(4)
C7 C8 H8A 109.5
C7 C8 H8B 109.5
H8A C8 H8B 109.5
C7 C8 H8C 109.5
H8A C8 H8C 109.5
H8B C8 H8C 109.5
C7 C9 H9A 109.5
C7 C9 H9B 109.5
H9A C9 H9B 109.5
C7 C9 H9C 109.5
H9A C9 H9C 109.5
H9B C9 H9C 109.5
C7 C10 H10A 109.5
C7 C10 H10B 109.5
H10A C10 H10B 109.5
C7 C10 H10C 109.5
H10A C10 H10C 109.5
H10B C10 H10C 109.5
C13 C11 C14 109.5(5)
C13 C11 C12 108.2(5)
C14 C11 C12 107.6(5)
C13 C11 C4 111.0(4)
C14 C11 C4 109.1(4)
C12 C11 C4 111.3(5)
C11 C12 H12A 109.5
C11 C12 H12B 109.5
H12A C12 H12B 109.5
C11 C12 H12C 109.5
H12A C12 H12C 109.5
H12B C12 H12C 109.5
C11 C13 H13A 109.5
C11 C13 H13B 109.5
H13A C13 H13B 109.5
C11 C13 H13C 109.5
H13A C13 H13C 109.5
H13B C13 H13C 109.5
C11 C14 H14A 109.5
C11 C14 H14B 109.5
H14A C14 H14B 109.5
C11 C14 H14C 109.5
H14A C14 H14C 109.5
H14B C14 H14C 109.5
N2 C15 N1 108.5(4)
N2 C15 Ti1 125.4(3)
N1 C15 Ti1 126.1(3)
N1 C16 C17 102.2(4)
N1 C16 H16A 111.3
C17 C16 H16A 111.3
N1 C16 H16B 111.3
C17 C16 H16B 111.3
H16A C16 H16B 109.2
N2 C17 C16 102.8(4)
N2 C17 H17A 111.2
C16 C17 H17A 111.2
N2 C17 H17B 111.2
C16 C17 H17B 111.2
H17A C17 H17B 109.1
O2 C18 C23 119.7(4)
O2 C18 C19 121.2(4)
C23 C18 C19 119.1(5)
C20 C19 C18 117.9(5)
C20 C19 C24 121.3(5)
C18 C19 C24 120.7(5)
C21 C20 C19 123.8(5)
C21 C20 H20 118.1
C19 C20 H20 118.1
C22 C21 C20 117.4(5)
C22 C21 C28 122.0(5)
C20 C21 C28 120.6(5)
C21 C22 C23 120.9(5)
C21 C22 H22 119.5
C23 C22 H22 119.5
C22 C23 N2 119.0(4)
C22 C23 C18 120.9(5)
N2 C23 C18 120.1(4)
C26 C24 C27 110.8(5)
C26 C24 C19 109.9(4)
C27 C24 C19 109.2(4)
C26 C24 C25 107.3(5)
C27 C24 C25 107.2(5)
C19 C24 C25 112.3(5)
C24 C25 H25A 109.5
C24 C25 H25B 109.5
H25A C25 H25B 109.5
C24 C25 H25C 109.5
H25A C25 H25C 109.5
H25B C25 H25C 109.5
C24 C26 H26A 109.5
C24 C26 H26B 109.5
H26A C26 H26B 109.5
C24 C26 H26C 109.5
H26A C26 H26C 109.5
H26B C26 H26C 109.5
C24 C27 H27A 109.5
C24 C27 H27B 109.5
H27A C27 H27B 109.5
C24 C27 H27C 109.5
H27A C27 H27C 109.5
H27B C27 H27C 109.5
C30 C28 C31 108.8(5)
C30 C28 C21 109.0(4)
C31 C28 C21 112.2(4)
C30 C28 C29 109.3(5)
C31 C28 C29 107.2(5)
C21 C28 C29 110.2(5)
C28 C29 H29A 109.5
C28 C29 H29B 109.5
H29A C29 H29B 109.5
C28 C29 H29C 109.5
H29A C29 H29C 109.5
H29B C29 H29C 109.5
C28 C30 H30A 109.5
C28 C30 H30B 109.5
H30A C30 H30B 109.5
C28 C30 H30C 109.5
H30A C30 H30C 109.5
H30B C30 H30C 109.5
C28 C31 H31A 109.5
C28 C31 H31B 109.5
H31A C31 H31B 109.5
C28 C31 H31C 109.5
H31A C31 H31C 109.5
H31B C31 H31C 109.5
O3 C32 C34 116.1(8)
O3 C32 C33 111.0(7)
C34 C32 C33 118.5(8)
O3 C32 H32 102.8
C34 C32 H32 102.8
C33 C32 H32 102.8
C32 C33 H33A 109.5
C32 C33 H33B 109.5
H33A C33 H33B 109.5
C32 C33 H33C 109.5
H33A C33 H33C 109.5
H33B C33 H33C 109.5
C32 C34 H34A 109.5
C32 C34 H34B 109.5
H34A C34 H34B 109.5
C32 C34 H34C 109.5
H34A C34 H34C 109.5
H34B C34 H34C 109.5
O4 C35 C37 110.3(6)
O4 C35 C36 108.2(6)
C37 C35 C36 111.3(7)
O4 C35 H35 109.0
C37 C35 H35 109.0
C36 C35 H35 109.0
C35 C36 H36A 109.5
C35 C36 H36B 109.5
H36A C36 H36B 109.5
C35 C36 H36C 109.5
H36A C36 H36C 109.5
H36B C36 H36C 109.5
C35 C37 H37A 109.5
C35 C37 H37B 109.5
H37A C37 H37B 109.5
C35 C37 H37C 109.5
H37A C37 H37C 109.5
H37B C37 H37C 109.5
C15 N1 C6 126.9(4)
C15 N1 C16 112.3(4)
C6 N1 C16 119.8(4)
C15 N2 C23 127.5(4)
C15 N2 C17 112.2(4)
C23 N2 C17 119.9(4)
C1 O1 Ti1 139.9(3)
C18 O2 Ti1 138.6(3)
C32 O3 Ti1 139.9(6)
C35 O4 Ti1 146.0(4)
O3 Ti1 O4 113.5(2)
O3 Ti1 O2 96.24(18)
O4 Ti1 O2 94.74(18)
O3 Ti1 O1 96.86(18)
O4 Ti1 O1 95.23(18)
O2 Ti1 O1 158.80(15)
O3 Ti1 C15 118.7(2)
O4 Ti1 C15 127.8(2)
O2 Ti1 C15 79.66(17)
O1 Ti1 C15 79.44(17)

loop_
_geom_bond_atom_site_label_1
_geom_bond_atom_site_label_2
_geom_bond_distance
C1 O1 1.341(6)
C1 C6 1.404(7)
C1 C2 1.419(7)
C2 C3 1.394(7)
C2 C7 1.543(7)
C3 C4 1.389(7)
C3 H3 0.9500
C4 C5 1.399(7)
C4 C11 1.543(7)
C5 C6 1.391(7)
C5 H5 0.9500
C6 N1 1.420(6)
C7 C8 1.534(8)
C7 C9 1.534(8)
C7 C10 1.542(8)
C8 H8A 0.9800
C8 H8B 0.9800
C8 H8C 0.9800
C9 H9A 0.9800
C9 H9B 0.9800
C9 H9C 0.9800
C10 H10A 0.9800
C10 H10B 0.9800
C10 H10C 0.9800
C11 C13 1.529(8)
C11 C14 1.533(8)
C11 C12 1.534(8)
C12 H12A 0.9800
C12 H12B 0.9800
C12 H12C 0.9800
C13 H13A 0.9800
C13 H13B 0.9800
C13 H13C 0.9800
C14 H14A 0.9800
C14 H14B 0.9800
C14 H14C 0.9800
C15 N2 1.346(6)
C15 N1 1.347(6)
C15 Ti1 2.212(5)
C16 N1 1.483(6)
C16 C17 1.519(7)
C16 H16A 0.9900
C16 H16B 0.9900
C17 N2 1.480(6)
C17 H17A 0.9900
C17 H17B 0.9900
C18 O2 1.344(6)
C18 C23 1.408(7)
C18 C19 1.412(7)
C19 C20 1.397(7)
C19 C24 1.539(7)
C20 C21 1.394(8)
C20 H20 0.9500
C21 C22 1.391(7)
C21 C28 1.538(7)
C22 C23 1.399(7)
C22 H22 0.9500
C23 N2 1.408(6)
C24 C26 1.529(8)
C24 C27 1.539(8)
C24 C25 1.544(7)
C25 H25A 0.9800
C25 H25B 0.9800
C25 H25C 0.9800
C26 H26A 0.9800
C26 H26B 0.9800
C26 H26C 0.9800
C27 H27A 0.9800
C27 H27B 0.9800
C27 H27C 0.9800
C28 C30 1.524(8)
C28 C31 1.529(8)
C28 C29 1.546(8)
C29 H29A 0.9800
C29 H29B 0.9800
C29 H29C 0.9800
C30 H30A 0.9800
C30 H30B 0.9800
C30 H30C 0.9800
C31 H31A 0.9800
C31 H31B 0.9800
C31 H31C 0.9800
C32 O3 1.395(8)
C32 C34 1.407(12)
C32 C33 1.475(12)
C32 H32 1.0000
C33 H33A 0.9800
C33 H33B 0.9800
C33 H33C 0.9800
C34 H34A 0.9800
C34 H34B 0.9800
C34 H34C 0.9800
C35 O4 1.404(7)
C35 C37 1.514(11)
C35 C36 1.516(10)
C35 H35 1.0000
C36 H36A 0.9800
C36 H36B 0.9800
C36 H36C 0.9800
C37 H37A 0.9800
C37 H37B 0.9800
C37 H37C 0.9800
O1 Ti1 1.897(4)
O2 Ti1 1.895(4)
O3 Ti1 1.792(4)
O4 Ti1 1.798(4)

loop_
_geom_torsion_atom_site_label_1
_geom_torsion_atom_site_label_2
_geom_torsion_atom_site_label_3
_geom_torsion_atom_site_label_4
_geom_torsion
O1 C1 C2 C3 -177.6(5)
C6 C1 C2 C3 2.6(7)
O1 C1 C2 C7 1.2(7)
C6 C1 C2 C7 -178.5(5)
C1 C2 C3 C4 -1.8(8)
C7 C2 C3 C4 179.4(5)
C2 C3 C4 C5 -1.5(8)
C2 C3 C4 C11 174.6(5)
C3 C4 C5 C6 3.9(7)
C11 C4 C5 C6 -172.4(5)
C4 C5 C6 C1 -3.1(7)
C4 C5 C6 N1 173.5(4)
O1 C1 C6 C5 180.0(4)
C2 C1 C6 C5 -0.3(7)
O1 C1 C6 N1 3.4(7)
C2 C1 C6 N1 -176.8(4)
C3 C2 C7 C8 116.4(6)
C1 C2 C7 C8 -62.5(6)
C3 C2 C7 C9 -121.1(6)
C1 C2 C7 C9 60.0(7)
C3 C2 C7 C10 -2.0(8)
C1 C2 C7 C10 179.2(5)
C3 C4 C11 C13 121.2(6)
C5 C4 C11 C13 -62.7(7)
C3 C4 C11 C14 -118.0(6)
C5 C4 C11 C14 58.0(6)
C3 C4 C11 C12 0.6(8)
C5 C4 C11 C12 176.7(5)
N1 C16 C17 N2 13.4(5)
O2 C18 C19 C20 -179.1(5)
C23 C18 C19 C20 0.0(7)
O2 C18 C19 C24 -1.8(7)
C23 C18 C19 C24 177.4(5)
C18 C19 C20 C21 0.4(8)
C24 C19 C20 C21 -176.9(5)
C19 C20 C21 C22 -0.8(8)
C19 C20 C21 C28 179.6(5)
C20 C21 C22 C23 0.6(8)
C28 C21 C22 C23 -179.8(5)
C21 C22 C23 N2 176.6(5)
C21 C22 C23 C18 -0.1(8)
O2 C18 C23 C22 179.0(5)
C19 C18 C23 C22 -0.2(8)
O2 C18 C23 N2 2.3(7)
C19 C18 C23 N2 -176.9(5)
C20 C19 C24 C26 -122.2(5)
C18 C19 C24 C26 60.5(6)
C20 C19 C24 C27 116.0(6)
C18 C19 C24 C27 -61.3(6)
C20 C19 C24 C25 -2.8(7)
C18 C19 C24 C25 179.9(5)
C22 C21 C28 C30 -101.3(6)
C20 C21 C28 C30 78.3(7)
C22 C21 C28 C31 19.3(7)
C20 C21 C28 C31 -161.1(5)
C22 C21 C28 C29 138.6(5)
C20 C21 C28 C29 -41.7(7)
N2 C15 N1 C6 173.9(4)
Ti1 C15 N1 C6 -5.8(7)
N2 C15 N1 C16 5.7(6)
Ti1 C15 N1 C16 -174.0(3)
C5 C6 N1 C15 -163.6(5)
C1 C6 N1 C15 13.0(7)
C5 C6 N1 C16 3.7(7)
C1 C6 N1 C16 -179.7(4)
C17 C16 N1 C15 -12.5(5)
C17 C16 N1 C6 178.5(4)
N1 C15 N2 C23 176.6(5)
Ti1 C15 N2 C23 -3.6(7)
N1 C15 N2 C17 4.1(6)
Ti1 C15 N2 C17 -176.2(3)
C22 C23 N2 C15 -163.2(5)
C18 C23 N2 C15 13.6(8)
C22 C23 N2 C17 8.9(7)
C18 C23 N2 C17 -174.3(5)
C16 C17 N2 C15 -11.5(6)
C16 C17 N2 C23 175.3(4)
C6 C1 O1 Ti1 -35.7(8)
C2 C1 O1 Ti1 144.5(4)
C23 C18 O2 Ti1 -36.9(7)
C19 C18 O2 Ti1 142.2(4)
C34 C32 O3 Ti1 106.8(11)
C33 C32 O3 Ti1 -114.0(10)
C37 C35 O4 Ti1 67.0(10)
C36 C35 O4 Ti1 -170.9(7)
C32 O3 Ti1 O4 -52.3(8)
C32 O3 Ti1 O2 -150.2(7)
C32 O3 Ti1 O1 46.5(7)
C32 O3 Ti1 C15 128.2(7)
C35 O4 Ti1 O3 -79.7(8)
C35 O4 Ti1 O2 19.2(8)
C35 O4 Ti1 O1 -179.5(8)
C35 O4 Ti1 C15 99.8(8)
C18 O2 Ti1 O3 -81.5(5)
C18 O2 Ti1 O4 164.2(5)
C18 O2 Ti1 O1 46.3(8)
C18 O2 Ti1 C15 36.5(5)
C1 O1 Ti1 O3 151.7(5)
C1 O1 Ti1 O4 -93.8(5)
C1 O1 Ti1 O2 23.9(8)
C1 O1 Ti1 C15 33.7(5)
N2 C15 Ti1 O3 77.7(5)
N1 C15 Ti1 O3 -102.6(4)
N2 C15 Ti1 O4 -101.7(4)
N1 C15 Ti1 O4 77.9(5)
N2 C15 Ti1 O2 -13.8(4)
N1 C15 Ti1 O2 165.9(4)
N2 C15 Ti1 O1 169.8(4)
N1 C15 Ti1 O1 -10.5(4)
